data_4000613
_journal_name_full 'Chemistry of Materials'
_journal_paper_doi 10.1021/cm050787y
_journal_year 2005
_chemical_formula_sum 'Ba7 Se10.76 Sn3 Te2.24'
_chemical_formula_weight 2453.13
_space_group_IT_number 62
_symmetry_cell_setting orthorhombic
_symmetry_space_group_name_Hall '-P 2ac 2n'
_symmetry_space_group_name_H-M 'P n m a'
_cell_angle_alpha 90.00
_cell_angle_beta 90.00
_cell_angle_gamma 90.00
_cell_formula_units_Z 4
_cell_length_a 12.9596(6)
_cell_length_b 25.2417(11)
_cell_length_c 9.2920(4)
_cell_measurement_temperature 293(2)
_cell_volume 3039.6(2)
_diffrn_ambient_temperature 293(2)
_exptl_crystal_density_diffrn 5.361
_cod_database_code 4000613

loop_
_symmetry_equiv_pos_as_xyz
'x, y, z'
'-x+1/2, -y, z+1/2'
'-x, y+1/2, -z'
'x+1/2, -y+1/2, -z+1/2'
'-x, -y, -z'
'x-1/2, y, -z-1/2'
'x, -y-1/2, z'
'-x-1/2, y-1/2, z-1/2'

loop_
_atom_site_label
_atom_site_type_symbol
_atom_site_fract_x
_atom_site_fract_y
_atom_site_fract_z
_atom_site_U_iso_or_equiv
_atom_site_adp_type
_atom_site_occupancy
_atom_site_symmetry_multiplicity
_atom_site_calc_flag
_atom_site_refinement_flags
_atom_site_disorder_assembly
_atom_site_disorder_group
Ba1 Ba 0.19205(3) 0.532582(15) 0.38215(4) 0.01994(9) Uani 1 1 d . . .
Ba2 Ba 0.34184(4) 0.652670(16) 0.91236(5) 0.02628(10) Uani 1 1 d . . .
Ba3 Ba 0.14012(4) 0.7500 0.60482(6) 0.01965(12) Uani 1 2 d S . .
Ba4 Ba 0.98043(3) 0.659043(15) 0.08624(5) 0.02151(9) Uani 1 1 d . . .
Sn1 Sn 0.26127(5) 0.7500 0.19573(6) 0.01432(12) Uani 1 2 d S . .
Sn2 Sn 0.04566(3) 0.552866(16) 0.80003(5) 0.01515(9) Uani 1 1 d . . .
Se1 Se 0.95412(7) 0.7500 0.35507(10) 0.01983(19) Uani 1 2 d S . .
Se2 Se 0.14250(5) 0.42728(3) 0.14488(7) 0.01684(13) Uani 1 1 d . . .
Se3 Se 0.16043(5) 0.57037(3) 0.01254(7) 0.01853(13) Uani 1 1 d . . .
Se4 Se 0.15637(7) 0.7500 0.96804(10) 0.01748(18) Uani 1 2 d S . .
Se5 Se 0.22065(6) 0.66721(3) 0.32867(8) 0.02252(15) Uani 1 1 d . . .
Se6 Se 0.09227(6) 0.62166(3) 0.61525(8) 0.02391(15) Uani 1 1 d . . .
Te7 Te 0.07692(4) 0.456699(18) 0.68032(5) 0.01824(15) Uani 0.767(6) 1 d P . .
Se7 Se 0.07692(4) 0.456699(18) 0.68032(5) 0.01824(15) Uani 0.233(6) 1 d P . .
Te8 Te 0.89879(5) 0.7500 0.82458(7) 0.0181(2) Uani 0.711(9) 2 d SP . .
Se8 Se 0.89879(5) 0.7500 0.82458(7) 0.0181(2) Uani 0.289(9) 2 d SP . .

loop_
_atom_site_aniso_label
_atom_site_aniso_U_11
_atom_site_aniso_U_22
_atom_site_aniso_U_33
_atom_site_aniso_U_23
_atom_site_aniso_U_13
_atom_site_aniso_U_12
Ba1 0.01836(19) 0.01857(18) 0.0229(2) -0.00131(15) 0.00090(15) 0.00042(14)
Ba2 0.0274(2) 0.01781(19) 0.0336(2) -0.00420(16) 0.00510(18) 0.00016(16)
Ba3 0.0192(3) 0.0210(3) 0.0188(3) 0.000 -0.0031(2) 0.000
Ba4 0.0213(2) 0.01691(17) 0.0263(2) -0.00304(15) 0.00463(16) 0.00090(14)
Sn1 0.0134(3) 0.0162(3) 0.0134(3) 0.000 0.0002(2) 0.000
Sn2 0.0142(2) 0.01409(18) 0.0172(2) -0.00115(15) 0.00034(15) 0.00088(15)
Se1 0.0138(4) 0.0295(5) 0.0161(4) 0.000 -0.0030(3) 0.000
Se2 0.0153(3) 0.0179(3) 0.0172(3) 0.0019(2) 0.0027(2) -0.0013(2)
Se3 0.0167(3) 0.0206(3) 0.0183(3) -0.0011(2) -0.0021(2) 0.0009(2)
Se4 0.0165(4) 0.0225(4) 0.0134(4) 0.000 -0.0012(3) 0.000
Se5 0.0261(4) 0.0132(3) 0.0283(4) 0.0051(3) -0.0018(3) -0.0024(2)
Se6 0.0266(4) 0.0152(3) 0.0300(4) 0.0056(3) 0.0108(3) 0.0027(3)
Te7 0.0174(2) 0.0175(2) 0.0198(3) -0.00050(17) 0.00188(17) 0.00167(17)
Se7 0.0174(2) 0.0175(2) 0.0198(3) -0.00050(17) 0.00188(17) 0.00167(17)
Te8 0.0167(4) 0.0182(3) 0.0195(4) 0.000 -0.0031(2) 0.000
Se8 0.0167(4) 0.0182(3) 0.0195(4) 0.000 -0.0031(2) 0.000

loop_
_geom_bond_atom_site_label_1
_geom_bond_atom_site_label_2
_geom_bond_distance
_geom_bond_site_symmetry_2
_geom_bond_publ_flag
Ba1 Se6 3.3791(8) . ?
Ba1 Se2 3.4035(8) 2_565 ?
Ba1 Se3 3.4461(8) 2_565 ?
Ba1 Se5 3.4544(8) . ?
Ba1 Se2 3.5125(8) . ?
Ba1 Se7 3.5433(6) 2_564 ?
Ba1 Te7 3.5433(6) 2_564 ?
Ba1 Se7 3.5441(6) 5_566 ?
Ba1 Te7 3.5441(6) 5_566 ?
Ba1 Se3 3.5879(8) . ?
Ba1 Te7 3.6839(6) . ?
Ba2 Se2 3.2080(8) 2_565 ?
Ba2 Se3 3.2725(8) 1_556 ?
Ba2 Se6 3.3484(9) 6_657 ?
Ba2 Se8 3.3805(7) 6_557 ?
Ba2 Te8 3.3805(7) 6_557 ?
Ba2 Se4 3.4757(8) . ?
Ba2 Se1 3.5809(8) 6_557 ?
Ba2 Sn1 3.7495(6) 1_556 ?
Ba2 Te7 3.8638(7) 2_565 ?
Ba2 Ba3 4.5831(7) 6_657 ?
Ba2 Ba3 4.5865(7) . ?
Ba2 Ba1 4.7050(6) 2_565 ?
Ba3 Se6 3.2999(7) . ?
Ba3 Se6 3.2999(7) 7_575 ?
Ba3 Se1 3.3461(11) 1_455 ?
Ba3 Se4 3.3816(11) . ?
Ba3 Se8 3.4159(9) 6_557 ?
Ba3 Te8 3.4159(9) 6_557 ?
Ba3 Se5 3.4699(9) . ?
Ba3 Se5 3.4699(9) 7_575 ?
Ba3 Se8 3.7352(9) 1_455 ?
Ba3 Te8 3.7352(9) 1_455 ?
Ba3 Ba2 4.5831(7) 6_557 ?
Ba3 Ba2 4.5831(7) 4_466 ?
Ba4 Se3 3.3046(8) 1_655 ?
Ba4 Se1 3.4099(8) . ?
Ba4 Se4 3.4170(8) 1_654 ?
Ba4 Se2 3.4494(8) 5_665 ?
Ba4 Se5 3.4644(9) 6_656 ?
Ba4 Se8 3.5074(7) 1_554 ?
Ba4 Te8 3.5074(7) 1_554 ?
Ba4 Se7 3.7139(6) 5_666 ?
Ba4 Te7 3.7139(6) 5_666 ?
Ba4 Sn2 3.8691(6) 1_654 ?
Ba4 Ba4 4.5918(8) 7_575 ?
Sn1 Se5 2.4839(7) 7_575 ?
Sn1 Se5 2.4839(7) . ?
Sn1 Se4 2.5148(11) 1_554 ?
Sn1 Se1 2.5434(11) 6_556 ?
Sn1 Ba2 3.7495(6) 1_554 ?
Sn1 Ba2 3.7495(6) 7_574 ?
Sn2 Se3 2.5113(8) 1_556 ?
Sn2 Se6 2.5155(8) . ?
Sn2 Se2 2.5416(8) 5_566 ?
Sn2 Te7 2.7007(6) . ?
Sn2 Ba4 3.8691(6) 1_456 ?
Se1 Sn1 2.5434(11) 6_656 ?
Se1 Ba3 3.3461(11) 1_655 ?
Se1 Ba4 3.4099(8) 7_575 ?
Se1 Ba2 3.5809(8) 4_566 ?
Se1 Ba2 3.5809(8) 6_657 ?
Se2 Sn2 2.5416(8) 5_566 ?
Se2 Ba2 3.2080(8) 2_564 ?
Se2 Ba1 3.4035(8) 2_564 ?
Se2 Ba4 3.4494(8) 5_665 ?
Se3 Sn2 2.5113(8) 1_554 ?
Se3 Ba2 3.2725(8) 1_554 ?
Se3 Ba4 3.3046(8) 1_455 ?
Se3 Ba1 3.4461(8) 2_564 ?
Se4 Sn1 2.5148(11) 1_556 ?
Se4 Ba4 3.4170(8) 1_456 ?
Se4 Ba4 3.4170(8) 7_476 ?
Se4 Ba2 3.4757(8) 7_575 ?
Se5 Ba4 3.4644(9) 6_556 ?
Se6 Ba2 3.3484(9) 6_557 ?
Te7 Ba1 3.5433(6) 2_565 ?
Te7 Ba1 3.5441(6) 5_566 ?
Te7 Ba4 3.7139(6) 5_666 ?
Te7 Ba2 3.8638(7) 2_564 ?
Te8 Ba2 3.3805(7) 6_657 ?
Te8 Ba2 3.3805(7) 4_566 ?
Te8 Ba3 3.4159(9) 6_657 ?
Te8 Ba4 3.5074(7) 7_576 ?
Te8 Ba4 3.5074(7) 1_556 ?
Te8 Ba3 3.7352(9) 1_655 ?
